data_7015311
loop_
_publ_author_name
'Kang, Ling-Chen'
'Chen, Xin'
'Wang, Xi-Sen'
'Li, Yi-Zhi'
'Song, You'
'Zuo, Jing-Lin'
'You, Xiao-Zeng'

_publ_section_title
;
 Hydrogencyanamido bridged multinuclear copper(ii) complexes: from
 strong antiferromagnetic couplings to weak ferromagnetic couplings.
;
_journal_issue 19
_journal_name_full 'Dalton transactions (Cambridge, England : 2003)'
_journal_page_first 5200
_journal_page_last 5209
_journal_paper_doi 10.1039/c0dt01472a
_journal_volume 40
_journal_year 2011
_chemical_formula_moiety 'C72 H64 Cu6 N16 O12, 4(Cl O4)'
_chemical_formula_sum 'C72 H64 Cl4 Cu6 N16 O28'
_chemical_formula_weight 2124.49
_chemical_name_systematic
;
?
;
_space_group_IT_number 14
_symmetry_cell_setting monoclinic
_symmetry_space_group_name_Hall '-P 2ybc'
_symmetry_space_group_name_H-M 'P 1 21/c 1'
_atom_sites_solution_hydrogens geom
_atom_sites_solution_primary direct
_atom_sites_solution_secondary difmap
_audit_creation_method SHELXL-97
_cell_angle_alpha 90.00
_cell_angle_beta 131.760(5)
_cell_angle_gamma 90.00
_cell_formula_units_Z 2
_cell_length_a 13.5171(16)
_cell_length_b 22.228(3)
_cell_length_c 18.7540(17)
_cell_measurement_reflns_used 1455
_cell_measurement_temperature 291(2)
_cell_measurement_theta_max 16.82
_cell_measurement_theta_min 2.36
_cell_volume 4203.2(9)
_computing_cell_refinement 'Bruker SMART'
_computing_data_collection 'Bruker SMART'
_computing_data_reduction 'Bruker SAINT'
_computing_molecular_graphics 'Bruker SHELXTL'
_computing_publication_material 'Bruker SHELXTL'
_computing_structure_refinement 'Bruker SHELXTL'
_computing_structure_solution 'Bruker SHELXTL'
_diffrn_ambient_temperature 291(2)
_diffrn_measured_fraction_theta_full 0.996
_diffrn_measured_fraction_theta_max 0.996
_diffrn_measurement_device_type 'CCD area detector'
_diffrn_measurement_method 'phi and omega scans'
_diffrn_radiation_monochromator graphite
_diffrn_radiation_source 'fine-focus sealed tube'
_diffrn_radiation_type MoK\a
_diffrn_radiation_wavelength 0.71073
_diffrn_reflns_av_R_equivalents 0.0394
_diffrn_reflns_av_sigmaI/netI 0.0610
_diffrn_reflns_limit_h_max 16
_diffrn_reflns_limit_h_min -8
_diffrn_reflns_limit_k_max 27
_diffrn_reflns_limit_k_min -26
_diffrn_reflns_limit_l_max 19
_diffrn_reflns_limit_l_min -23
_diffrn_reflns_number 22458
_diffrn_reflns_theta_full 26.00
_diffrn_reflns_theta_max 26.00
_diffrn_reflns_theta_min 1.72
_exptl_absorpt_coefficient_mu 1.707
_exptl_absorpt_correction_T_max 0.8213
_exptl_absorpt_correction_T_min 0.7601
_exptl_absorpt_correction_type multi-scan
_exptl_absorpt_process_details 'SADABS,2000; Bruker'
_exptl_crystal_colour Green
_exptl_crystal_density_diffrn 1.679
_exptl_crystal_density_method 'not measured'
_exptl_crystal_description Block
_exptl_crystal_F_000 2148
_exptl_crystal_size_max 0.17
_exptl_crystal_size_mid 0.14
_exptl_crystal_size_min 0.12
_refine_diff_density_max 0.842
_refine_diff_density_min -0.906
_refine_diff_density_rms 0.077
_refine_ls_extinction_method none
_refine_ls_goodness_of_fit_ref 1.091
_refine_ls_hydrogen_treatment constr
_refine_ls_matrix_type full
_refine_ls_number_parameters 616
_refine_ls_number_reflns 8233
_refine_ls_number_restraints 0
_refine_ls_restrained_S_all 1.091
_refine_ls_R_factor_all 0.0872
_refine_ls_R_factor_gt 0.0555
_refine_ls_shift/su_max 0.000
_refine_ls_shift/su_mean 0.000
_refine_ls_structure_factor_coef Fsqd
_refine_ls_weighting_details 'calc w=1/[\s^2^(Fo^2^)+(0.0600P)^2^+1.9900P] where P=(Fo^2^+2Fc^2^)/3'
_refine_ls_weighting_scheme calc
_refine_ls_wR_factor_gt 0.1213
_refine_ls_wR_factor_ref 0.1290
_reflns_number_gt 5780
_reflns_number_total 8233
_reflns_threshold_expression >2sigma(I)
_cod_data_source_file c0dt01472a.txt
_cod_data_source_block 5
_cod_depositor_comments
;
The following automatic conversions were performed:
'_symmetry_cell_setting' value 'Monoclinic' changed to 'monoclinic'
according to '/home/saulius/struct/CIF-dictionaries/cif_core.dic'
dictionary named 'cif_core.dic' version 2.4.1 from
2010-06-29.

'_exptl_absorpt_correction_type' value 'Multi-Scan' changed
to 'multi-scan' according to
'/home/saulius/struct/CIF-dictionaries/cif_core.dic' dictionary named
'cif_core.dic' version 2.4.1 from 2010-06-29.

Automatic conversion script
Id: cif_fix_enum 1555 2011-01-17 13:19:09Z saulius 
;
_cod_original_cell_volume 4203.2(8)
_cod_original_sg_symbol_H-M 'P 21/c'
_cod_database_code 7015311

loop_
_symmetry_equiv_pos_as_xyz
'x, y, z'
'-x, y+1/2, -z+1/2'
'-x, -y, -z'
'x, -y-1/2, z-1/2'

loop_
_atom_site_label
_atom_site_type_symbol
_atom_site_fract_x
_atom_site_fract_y
_atom_site_fract_z
_atom_site_U_iso_or_equiv
_atom_site_adp_type
_atom_site_occupancy
_atom_site_symmetry_multiplicity
_atom_site_calc_flag
_atom_site_refinement_flags
_atom_site_disorder_assembly
_atom_site_disorder_group
Cu1 Cu -0.07458(6) 0.57364(2) 0.36730(4) 0.03833(16) Uani 1 1 d . . .
Cu2 Cu 0.24956(5) 0.56162(2) 0.46864(4) 0.03693(15) Uani 1 1 d . . .
Cu3 Cu 0.39267(5) 0.63685(2) 0.64938(4) 0.03463(15) Uani 1 1 d . . .
C1 C 0.0941(5) 0.5451(2) 0.5678(3) 0.0400(11) Uani 1 1 d . . .
C2 C -0.1488(6) 0.7014(2) 0.2910(4) 0.0564(15) Uani 1 1 d . . .
H2 H -0.2141 0.6845 0.2309 0.068 Uiso 1 1 calc R . .
C3 C -0.1352(5) 0.7628(2) 0.2974(4) 0.0530(14) Uani 1 1 d . . .
H3 H -0.1916 0.7867 0.2432 0.064 Uiso 1 1 calc R . .
C4 C -0.0386(5) 0.7878(2) 0.3836(4) 0.0503(13) Uani 1 1 d . . .
H4 H -0.0270 0.8293 0.3902 0.060 Uiso 1 1 calc R . .
C5 C 0.0433(5) 0.75014(19) 0.4624(3) 0.0392(11) Uani 1 1 d . . .
H5 H 0.1127 0.7661 0.5224 0.047 Uiso 1 1 calc R . .
C6 C 0.0213(4) 0.69001(19) 0.4513(3) 0.0326(10) Uani 1 1 d . . .
C7 C 0.1207(5) 0.64546(19) 0.5303(3) 0.0382(11) Uani 1 1 d . . .
C8 C 0.1714(5) 0.66298(19) 0.6299(3) 0.0361(10) Uani 1 1 d . . .
C9 C 0.0960(5) 0.67783(19) 0.6504(3) 0.0349(10) Uani 1 1 d . . .
H9 H 0.0047 0.6810 0.6008 0.042 Uiso 1 1 calc R . .
C10 C 0.1476(5) 0.6880(2) 0.7387(4) 0.0438(12) Uani 1 1 d . . .
H10 H 0.0943 0.7009 0.7505 0.053 Uiso 1 1 calc R . .
C11 C 0.2764(5) 0.6795(2) 0.8102(4) 0.0450(12) Uani 1 1 d . . .
H11 H 0.3127 0.6823 0.8731 0.054 Uiso 1 1 calc R . .
C12 C 0.3584(5) 0.6661(2) 0.7905(3) 0.0428(11) Uani 1 1 d . . .
H12 H 0.4498 0.6626 0.8399 0.051 Uiso 1 1 calc R . .
C13 C -0.3164(5) 0.5724(2) 0.1630(3) 0.0433(11) Uani 1 1 d . . .
H13 H -0.3605 0.5848 0.1828 0.052 Uiso 1 1 calc R . .
C14 C -0.3876(5) 0.5619(2) 0.0685(4) 0.0504(13) Uani 1 1 d . . .
H14 H -0.4793 0.5665 0.0249 0.061 Uiso 1 1 calc R . .
C15 C -0.3257(5) 0.5447(2) 0.0378(3) 0.0487(13) Uani 1 1 d . . .
H15 H -0.3731 0.5378 -0.0267 0.058 Uiso 1 1 calc R . .
C16 C -0.1903(5) 0.53766(19) 0.1050(3) 0.0370(10) Uani 1 1 d . . .
H16 H -0.1464 0.5248 0.0852 0.044 Uiso 1 1 calc R . .
C17 C -0.1198(4) 0.54863(19) 0.1976(3) 0.0345(10) Uani 1 1 d . . .
C18 C 0.0290(5) 0.5392(2) 0.2757(3) 0.0407(11) Uani 1 1 d . . .
C19 C 0.0093(6) 0.4315(2) 0.2546(4) 0.0497(13) Uani 1 1 d . . .
H19A H 0.0611 0.4189 0.3197 0.075 Uiso 1 1 calc R . .
H19B H 0.0113 0.4008 0.2196 0.075 Uiso 1 1 calc R . .
H19C H -0.0807 0.4382 0.2261 0.075 Uiso 1 1 calc R . .
C20 C 0.1122(5) 0.5887(2) 0.2771(3) 0.0408(11) Uani 1 1 d . . .
C21 C 0.0837(5) 0.6100(2) 0.1974(4) 0.0474(12) Uani 1 1 d . . .
H21 H 0.0053 0.5987 0.1374 0.057 Uiso 1 1 calc R . .
C22 C 0.1707(5) 0.6484(2) 0.2052(4) 0.0559(15) Uani 1 1 d . . .
H22 H 0.1532 0.6629 0.1513 0.067 Uiso 1 1 calc R . .
C23 C 0.2822(5) 0.6641(2) 0.2942(4) 0.0516(14) Uani 1 1 d . . .
H23 H 0.3431 0.6899 0.3021 0.062 Uiso 1 1 calc R . .
C24 C 0.3062(5) 0.6420(2) 0.3737(4) 0.0471(12) Uani 1 1 d . . .
H24 H 0.3815 0.6541 0.4347 0.057 Uiso 1 1 calc R . .
C25 C 0.6607(5) 0.6377(2) 0.8480(4) 0.0503(13) Uani 1 1 d . . .
H25 H 0.6320 0.6692 0.8630 0.060 Uiso 1 1 calc R . .
C26 C 0.7880(5) 0.6173(2) 0.9153(3) 0.0383(10) Uani 1 1 d . . .
H26 H 0.8446 0.6351 0.9755 0.046 Uiso 1 1 calc R . .
C27 C 0.8331(5) 0.5718(2) 0.8960(3) 0.0406(11) Uani 1 1 d . . .
H27 H 0.9199 0.5581 0.9417 0.049 Uiso 1 1 calc R . .
C28 C 0.7469(5) 0.5465(2) 0.8071(3) 0.0410(11) Uani 1 1 d . . .
H28 H 0.7748 0.5148 0.7918 0.049 Uiso 1 1 calc R . .
C29 C 0.6193(5) 0.5676(2) 0.7402(3) 0.0388(11) Uani 1 1 d . . .
C30 C 0.5158(5) 0.5432(2) 0.6363(4) 0.0432(12) Uani 1 1 d . . .
C31 C 0.6380(5) 0.5700(2) 0.5897(3) 0.0453(12) Uani 1 1 d . . .
H31A H 0.5692 0.5880 0.5285 0.068 Uiso 1 1 calc R . .
H31B H 0.7039 0.5528 0.5905 0.068 Uiso 1 1 calc R . .
H31C H 0.6782 0.6001 0.6387 0.068 Uiso 1 1 calc R . .
C32 C 0.4426(5) 0.4883(2) 0.6286(3) 0.0388(11) Uani 1 1 d . . .
C33 C 0.5011(5) 0.4410(2) 0.6911(3) 0.0388(11) Uani 1 1 d . . .
H33 H 0.5905 0.4418 0.7462 0.047 Uiso 1 1 calc R . .
C34 C 0.4216(5) 0.3917(2) 0.6689(3) 0.0394(11) Uani 1 1 d . . .
H34 H 0.4587 0.3585 0.7094 0.047 Uiso 1 1 calc R . .
C35 C 0.2906(5) 0.3913(2) 0.5892(3) 0.0476(13) Uani 1 1 d . . .
H35 H 0.2377 0.3577 0.5724 0.057 Uiso 1 1 calc R . .
C36 C 0.2398(5) 0.4427(2) 0.5346(3) 0.0424(11) Uani 1 1 d . . .
H36 H 0.1493 0.4442 0.4820 0.051 Uiso 1 1 calc R . .
N1 N -0.0733(4) 0.66462(18) 0.3665(3) 0.0462(10) Uani 1 1 d . . .
N2 N 0.3015(4) 0.65852(17) 0.6986(3) 0.0385(9) Uani 1 1 d . . .
N3 N -0.1821(4) 0.56544(17) 0.2295(3) 0.0404(9) Uani 1 1 d . . .
N4 N 0.2208(4) 0.60340(17) 0.3626(3) 0.0400(9) Uani 1 1 d . . .
N5 N 0.5760(4) 0.61280(18) 0.7603(3) 0.0385(9) Uani 1 1 d . . .
N6 N 0.3119(4) 0.48949(17) 0.5526(3) 0.0420(9) Uani 1 1 d . . .
N7 N 0.1297(4) 0.50704(16) 0.6192(3) 0.0353(8) Uani 1 1 d . . .
N8 N 0.0410(4) 0.58980(16) 0.5035(3) 0.0422(10) Uani 1 1 d . . .
Cl1 Cl 0.28075(13) 0.88740(6) 0.54888(9) 0.0454(3) Uani 1 1 d . . .
O1 O 0.0691(3) 0.53684(14) 0.3643(2) 0.0394(7) Uani 1 1 d . . .
O2 O 0.2193(3) 0.63864(15) 0.5300(2) 0.0458(8) Uani 1 1 d . . .
O3 O 0.4294(3) 0.59005(14) 0.5800(2) 0.0408(8) Uani 1 1 d . . .
O4 O 0.0637(3) 0.48660(14) 0.2520(2) 0.0383(7) Uani 1 1 d . . .
O5 O 0.5812(3) 0.52279(15) 0.6072(2) 0.0416(8) Uani 1 1 d . . .
O6 O 0.4642(3) 0.73012(15) 0.6486(2) 0.0477(8) Uani 1 1 d . . .
H6A H 0.5242 0.7375 0.6467 0.057 Uiso 1 1 d R . .
H6B H 0.4307 0.7635 0.6453 0.057 Uiso 1 1 d R . .
O7 O 0.3110(4) 0.84134(15) 0.6113(3) 0.0567(10) Uani 1 1 d . . .
O8 O 0.1671(4) 0.91612(16) 0.5186(3) 0.0550(10) Uani 1 1 d . . .
O9 O 0.3838(3) 0.92864(14) 0.5958(2) 0.0459(8) Uani 1 1 d . . .
O10 O 0.2586(4) 0.86303(17) 0.4717(3) 0.0592(10) Uani 1 1 d . . .
Cl2 Cl 0.6852(4) 0.75426(18) 0.0319(3) 0.0394(8) Uani 0.595(8) 1 d P A 1
O11 O 0.7731(10) 0.8044(5) 0.0753(7) 0.054(2) Uani 0.595(8) 1 d P A 1
O12 O 0.6127(11) 0.7547(4) -0.0680(8) 0.052(3) Uani 0.595(8) 1 d P A 1
O13 O 0.7625(9) 0.7011(3) 0.0741(5) 0.055(2) Uani 0.595(8) 1 d P A 1
O14 O 0.5975(6) 0.7578(3) 0.0494(5) 0.054(2) Uani 0.595(8) 1 d P A 1
Cl2' Cl 0.7180(7) 0.7488(3) 0.0210(4) 0.0549(16) Uani 0.405(8) 1 d P A 2
O11' O 0.7778(15) 0.7868(6) 0.1043(10) 0.051(3) Uani 0.405(8) 1 d P A 2
O12' O 0.5989(14) 0.7781(6) -0.0586(10) 0.042(3) Uani 0.405(8) 1 d P A 2
O13' O 0.6816(12) 0.6924(4) 0.0326(8) 0.048(3) Uani 0.405(8) 1 d P A 2
O14' O 0.8030(9) 0.7438(4) 0.0038(6) 0.054(3) Uani 0.405(8) 1 d P A 2

loop_
_atom_site_aniso_label
_atom_site_aniso_U_11
_atom_site_aniso_U_22
_atom_site_aniso_U_33
_atom_site_aniso_U_23
_atom_site_aniso_U_13
_atom_site_aniso_U_12
Cu1 0.0334(3) 0.0266(3) 0.0421(3) -0.0029(2) 0.0198(3) 0.0034(2)
Cu2 0.0286(3) 0.0352(3) 0.0390(3) 0.0003(2) 0.0191(3) -0.0016(2)
Cu3 0.0307(3) 0.0400(3) 0.0314(3) -0.0071(2) 0.0199(3) -0.0011(2)
C1 0.032(2) 0.037(3) 0.041(3) 0.007(2) 0.021(2) 0.007(2)
C2 0.048(3) 0.033(3) 0.054(3) 0.005(2) 0.020(3) 0.012(2)
C3 0.042(3) 0.035(3) 0.046(3) 0.001(2) 0.015(3) 0.009(2)
C4 0.038(3) 0.036(3) 0.045(3) 0.008(2) 0.015(2) -0.005(2)
C5 0.035(2) 0.029(2) 0.044(3) 0.0027(19) 0.022(2) 0.0018(19)
C6 0.034(2) 0.028(2) 0.045(3) -0.0024(19) 0.030(2) 0.0003(18)
C7 0.031(2) 0.027(2) 0.041(3) -0.0057(19) 0.017(2) 0.0006(18)
C8 0.036(3) 0.026(2) 0.045(3) -0.0029(19) 0.026(2) -0.0092(18)
C9 0.031(2) 0.030(2) 0.037(3) 0.0095(18) 0.019(2) -0.0013(18)
C10 0.046(3) 0.033(2) 0.047(3) -0.001(2) 0.029(3) 0.006(2)
C11 0.043(3) 0.050(3) 0.038(3) -0.011(2) 0.026(2) 0.002(2)
C12 0.045(3) 0.050(3) 0.039(3) -0.008(2) 0.030(3) -0.006(2)
C13 0.036(3) 0.049(3) 0.040(3) 0.004(2) 0.023(2) 0.010(2)
C14 0.035(3) 0.046(3) 0.045(3) -0.019(2) 0.016(2) -0.005(2)
C15 0.045(3) 0.045(3) 0.030(2) -0.013(2) 0.014(2) -0.003(2)
C16 0.041(3) 0.029(2) 0.038(3) -0.0040(18) 0.025(2) -0.0100(19)
C17 0.031(2) 0.029(2) 0.033(2) 0.0066(18) 0.017(2) 0.0010(18)
C18 0.031(3) 0.036(3) 0.041(3) 0.004(2) 0.018(2) 0.0056(19)
C19 0.051(3) 0.041(3) 0.044(3) -0.006(2) 0.026(3) -0.004(2)
C20 0.034(3) 0.038(3) 0.041(3) 0.000(2) 0.021(2) 0.001(2)
C21 0.047(3) 0.038(3) 0.039(3) -0.001(2) 0.020(3) -0.009(2)
C22 0.041(3) 0.050(3) 0.040(3) 0.023(2) 0.012(3) -0.003(2)
C23 0.046(3) 0.047(3) 0.046(3) 0.004(2) 0.024(3) -0.015(2)
C24 0.040(3) 0.041(3) 0.037(3) 0.005(2) 0.016(2) -0.007(2)
C25 0.033(3) 0.046(3) 0.047(3) -0.015(2) 0.016(2) 0.000(2)
C26 0.033(3) 0.051(3) 0.032(2) 0.000(2) 0.022(2) -0.004(2)
C27 0.031(2) 0.038(3) 0.037(3) 0.008(2) 0.016(2) 0.003(2)
C28 0.039(3) 0.043(3) 0.033(2) 0.007(2) 0.021(2) 0.010(2)
C29 0.030(2) 0.048(3) 0.035(2) -0.003(2) 0.021(2) -0.001(2)
C30 0.032(3) 0.039(3) 0.044(3) -0.009(2) 0.020(2) 0.002(2)
C31 0.032(3) 0.043(3) 0.039(3) 0.006(2) 0.014(2) 0.009(2)
C32 0.038(3) 0.042(3) 0.024(2) -0.0026(18) 0.016(2) 0.002(2)
C33 0.030(2) 0.048(3) 0.035(2) -0.003(2) 0.021(2) -0.001(2)
C34 0.039(3) 0.037(3) 0.045(3) 0.018(2) 0.029(2) 0.019(2)
C35 0.049(3) 0.040(3) 0.037(3) 0.002(2) 0.022(3) -0.010(2)
C36 0.035(3) 0.033(2) 0.043(3) 0.003(2) 0.020(2) 0.008(2)
N1 0.039(2) 0.034(2) 0.043(2) 0.0011(18) 0.018(2) 0.0000(18)
N2 0.035(2) 0.037(2) 0.039(2) -0.0102(16) 0.023(2) -0.0005(16)
N3 0.034(2) 0.039(2) 0.039(2) 0.0059(17) 0.0202(19) 0.0088(17)
N4 0.039(2) 0.034(2) 0.036(2) 0.0045(16) 0.020(2) 0.0000(17)
N5 0.035(2) 0.043(2) 0.031(2) 0.0030(16) 0.0195(19) 0.0038(17)
N6 0.035(2) 0.038(2) 0.036(2) 0.0070(17) 0.0165(19) 0.0049(17)
N7 0.032(2) 0.032(2) 0.038(2) 0.0051(17) 0.0217(18) 0.0130(16)
N8 0.034(2) 0.028(2) 0.039(2) 0.0020(16) 0.0137(19) 0.0040(16)
Cl1 0.0420(7) 0.0463(7) 0.0455(7) 0.0024(5) 0.0282(6) -0.0042(5)
O1 0.0262(16) 0.0363(17) 0.0378(18) -0.0030(13) 0.0138(15) -0.0025(13)
O2 0.0332(18) 0.0451(19) 0.0386(18) -0.0067(15) 0.0154(16) 0.0023(15)
O3 0.0351(18) 0.0404(18) 0.0342(17) -0.0099(14) 0.0178(15) 0.0014(14)
O4 0.0290(17) 0.0403(18) 0.0299(16) -0.0014(13) 0.0130(14) -0.0021(13)
O5 0.0288(17) 0.048(2) 0.0370(18) -0.0072(14) 0.0175(15) -0.0003(14)
O6 0.0396(19) 0.0398(18) 0.050(2) -0.0063(15) 0.0243(17) -0.0033(15)
O7 0.041(2) 0.0386(19) 0.046(2) 0.0049(15) 0.0109(18) -0.0100(16)
O8 0.044(2) 0.047(2) 0.053(2) 0.0168(17) 0.0229(19) 0.0097(16)
O9 0.0409(19) 0.0363(18) 0.0419(19) 0.0125(14) 0.0199(17) 0.0068(15)
O10 0.049(2) 0.053(2) 0.046(2) -0.0066(17) 0.0194(19) 0.0051(18)
Cl2 0.0397(17) 0.0383(13) 0.0423(15) -0.0107(10) 0.0282(13) -0.0092(11)
O11 0.052(4) 0.053(6) 0.039(5) 0.000(4) 0.023(4) -0.023(4)
O12 0.053(5) 0.045(6) 0.040(4) -0.009(4) 0.023(4) 0.005(4)
O13 0.056(5) 0.048(4) 0.037(4) -0.011(3) 0.021(4) 0.010(4)
O14 0.047(4) 0.057(4) 0.061(4) -0.014(3) 0.037(4) -0.010(3)
Cl2' 0.054(4) 0.052(3) 0.040(2) -0.0045(18) 0.023(2) -0.017(2)
O11' 0.049(6) 0.044(8) 0.041(8) -0.004(5) 0.022(6) -0.019(5)
O12' 0.040(6) 0.045(8) 0.039(6) -0.009(6) 0.026(5) -0.022(6)
O13' 0.051(7) 0.044(5) 0.028(5) -0.013(4) 0.017(5) -0.013(5)
O14' 0.039(5) 0.047(5) 0.046(5) -0.013(4) 0.016(5) -0.013(4)

loop_
_atom_type_symbol
_atom_type_description
_atom_type_scat_dispersion_real
_atom_type_scat_dispersion_imag
_atom_type_scat_source
C C 0.0033 0.0016 'International Tables Vol C Tables 4.2.6.8 and 6.1.1.4'
Cl Cl 0.1484 0.1585 'International Tables Vol C Tables 4.2.6.8 and 6.1.1.4'
Cu Cu 0.3201 1.2651 'International Tables Vol C Tables 4.2.6.8 and 6.1.1.4'
N N 0.0061 0.0033 'International Tables Vol C Tables 4.2.6.8 and 6.1.1.4'
O O 0.0106 0.0060 'International Tables Vol C Tables 4.2.6.8 and 6.1.1.4'
H H 0.0000 0.0000 'International Tables Vol C Tables 4.2.6.8 and 6.1.1.4'

loop_
_geom_angle_atom_site_label_1
_geom_angle_atom_site_label_2
_geom_angle_atom_site_label_3
_geom_angle
_geom_angle_site_symmetry_1
_geom_angle_site_symmetry_3
_geom_angle_publ_flag
N8 Cu1 N3 173.55(17) . . ?
N8 Cu1 N7 92.30(16) . 3_566 ?
N3 Cu1 N7 94.08(16) . 3_566 ?
N8 Cu1 N1 79.73(16) . . ?
N3 Cu1 N1 94.91(16) . . ?
N7 Cu1 N1 153.37(17) 3_566 . ?
N8 Cu1 O1 98.98(15) . . ?
N3 Cu1 O1 79.55(14) . . ?
N7 Cu1 O1 94.63(13) 3_566 . ?
N1 Cu1 O1 111.64(16) . . ?
O1 Cu2 O3 175.53(14) . . ?
O1 Cu2 N4 81.14(15) . . ?
O3 Cu2 N4 101.02(15) . . ?
O1 Cu2 N6 98.91(15) . . ?
O3 Cu2 N6 81.23(15) . . ?
N4 Cu2 N6 149.72(17) . . ?
O1 Cu2 O2 101.45(13) . . ?
O3 Cu2 O2 74.37(12) . . ?
N4 Cu2 O2 100.10(15) . . ?
N6 Cu2 O2 109.44(15) . . ?
O1 Cu2 Cu3 136.18(10) . . ?
O3 Cu2 Cu3 39.36(9) . . ?
N4 Cu2 Cu3 114.40(12) . . ?
N6 Cu2 Cu3 86.64(12) . . ?
O2 Cu2 Cu3 37.80(8) . . ?
O2 Cu3 O3 83.47(14) . . ?
O2 Cu3 N5 163.42(15) . . ?
O3 Cu3 N5 82.04(15) . . ?
O2 Cu3 N2 83.32(15) . . ?
O3 Cu3 N2 157.24(15) . . ?
N5 Cu3 N2 107.56(16) . . ?
O2 Cu3 O6 99.78(14) . . ?
O3 Cu3 O6 100.39(14) . . ?
N5 Cu3 O6 90.74(15) . . ?
N2 Cu3 O6 100.06(15) . . ?
O2 Cu3 Cu2 47.24(10) . . ?
O3 Cu3 Cu2 39.50(9) . . ?
N5 Cu3 Cu2 116.45(12) . . ?
N2 Cu3 Cu2 120.53(11) . . ?
O6 Cu3 Cu2 116.55(9) . . ?
N7 C1 N8 175.0(5) . . ?
N1 C2 C3 123.5(5) . . ?
N1 C2 H2 118.2 . . ?
C3 C2 H2 118.2 . . ?
C4 C3 C2 118.8(5) . . ?
C4 C3 H3 120.6 . . ?
C2 C3 H3 120.6 . . ?
C3 C4 C5 118.5(5) . . ?
C3 C4 H4 120.8 . . ?
C5 C4 H4 120.8 . . ?
C6 C5 C4 119.5(5) . . ?
C6 C5 H5 120.3 . . ?
C4 C5 H5 120.3 . . ?
N1 C6 C5 122.7(4) . . ?
N1 C6 C7 114.1(4) . . ?
C5 C6 C7 121.9(4) . . ?
O2 C7 N8 113.7(4) . . ?
O2 C7 C6 107.6(4) . . ?
N8 C7 C6 103.9(4) . . ?
O2 C7 C8 112.9(4) . . ?
N8 C7 C8 104.7(4) . . ?
C6 C7 C8 113.8(4) . . ?
N2 C8 C9 120.5(4) . . ?
N2 C8 C7 112.9(4) . . ?
C9 C8 C7 126.4(4) . . ?
C10 C9 C8 122.1(5) . . ?
C10 C9 H9 118.9 . . ?
C8 C9 H9 118.9 . . ?
C9 C10 C11 119.1(5) . . ?
C9 C10 H10 120.5 . . ?
C11 C10 H10 120.5 . . ?
C10 C11 C12 119.7(5) . . ?
C10 C11 H11 120.1 . . ?
C12 C11 H11 120.1 . . ?
N2 C12 C11 118.7(5) . . ?
N2 C12 H12 120.6 . . ?
C11 C12 H12 120.6 . . ?
C14 C13 N3 121.9(5) . . ?
C14 C13 H13 119.1 . . ?
N3 C13 H13 119.1 . . ?
C15 C14 C13 120.2(5) . . ?
C15 C14 H14 119.9 . . ?
C13 C14 H14 119.9 . . ?
C14 C15 C16 117.9(5) . . ?
C14 C15 H15 121.1 . . ?
C16 C15 H15 121.1 . . ?
C17 C16 C15 122.1(5) . . ?
C17 C16 H16 118.9 . . ?
C15 C16 H16 118.9 . . ?
C16 C17 N3 120.3(4) . . ?
C16 C17 C18 124.6(4) . . ?
N3 C17 C18 114.9(4) . . ?
O1 C18 O4 113.5(4) . . ?
O1 C18 C17 112.2(4) . . ?
O4 C18 C17 108.0(4) . . ?
O1 C18 C20 108.0(4) . . ?
O4 C18 C20 101.5(4) . . ?
C17 C18 C20 113.3(4) . . ?
O4 C19 H19A 109.5 . . ?
O4 C19 H19B 109.5 . . ?
H19A C19 H19B 109.5 . . ?
O4 C19 H19C 109.5 . . ?
H19A C19 H19C 109.5 . . ?
H19B C19 H19C 109.5 . . ?
N4 C20 C21 121.9(5) . . ?
N4 C20 C18 114.0(4) . . ?
C21 C20 C18 123.7(4) . . ?
C20 C21 C22 120.2(5) . . ?
C20 C21 H21 119.9 . . ?
C22 C21 H21 119.9 . . ?
C23 C22 C21 117.5(5) . . ?
C23 C22 H22 121.2 . . ?
C21 C22 H22 121.2 . . ?
C22 C23 C24 120.3(5) . . ?
C22 C23 H23 119.9 . . ?
C24 C23 H23 119.9 . . ?
N4 C24 C23 120.0(5) . . ?
N4 C24 H24 120.0 . . ?
C23 C24 H24 120.0 . . ?
N5 C25 C26 121.0(5) . . ?
N5 C25 H25 119.5 . . ?
C26 C25 H25 119.5 . . ?
C27 C26 C25 121.2(5) . . ?
C27 C26 H26 119.4 . . ?
C25 C26 H26 119.4 . . ?
C26 C27 C28 117.8(5) . . ?
C26 C27 H27 121.1 . . ?
C28 C27 H27 121.1 . . ?
C27 C28 C29 120.3(5) . . ?
C27 C28 H28 119.9 . . ?
C29 C28 H28 119.9 . . ?
N5 C29 C28 121.2(4) . . ?
N5 C29 C30 114.8(4) . . ?
C28 C29 C30 124.0(4) . . ?
O3 C30 O5 112.3(4) . . ?
O3 C30 C32 111.5(4) . . ?
O5 C30 C32 104.2(4) . . ?
O3 C30 C29 106.9(4) . . ?
O5 C30 C29 109.3(4) . . ?
C32 C30 C29 112.7(4) . . ?
O5 C31 H31A 109.5 . . ?
O5 C31 H31B 109.5 . . ?
H31A C31 H31B 109.5 . . ?
O5 C31 H31C 109.5 . . ?
H31A C31 H31C 109.5 . . ?
H31B C31 H31C 109.5 . . ?
N6 C32 C33 121.8(4) . . ?
N6 C32 C30 113.6(4) . . ?
C33 C32 C30 124.6(4) . . ?
C32 C33 C34 117.3(4) . . ?
C32 C33 H33 121.3 . . ?
C34 C33 H33 121.3 . . ?
C35 C34 C33 121.0(4) . . ?
C35 C34 H34 119.5 . . ?
C33 C34 H34 119.5 . . ?
C34 C35 C36 116.9(5) . . ?
C34 C35 H35 121.6 . . ?
C36 C35 H35 121.6 . . ?
N6 C36 C35 123.6(5) . . ?
N6 C36 H36 118.2 . . ?
C35 C36 H36 118.2 . . ?
C6 N1 C2 117.0(4) . . ?
C6 N1 Cu1 114.9(3) . . ?
C2 N1 Cu1 127.9(4) . . ?
C8 N2 C12 119.5(4) . . ?
C8 N2 Cu3 113.1(3) . . ?
C12 N2 Cu3 127.4(3) . . ?
C13 N3 C17 117.6(4) . . ?
C13 N3 Cu1 124.3(3) . . ?
C17 N3 Cu1 118.1(3) . . ?
C20 N4 C24 120.0(4) . . ?
C20 N4 Cu2 115.0(3) . . ?
C24 N4 Cu2 124.9(3) . . ?
C29 N5 C25 118.6(4) . . ?
C29 N5 Cu3 112.6(3) . . ?
C25 N5 Cu3 128.7(3) . . ?
C36 N6 C32 119.1(4) . . ?
C36 N6 Cu2 125.8(3) . . ?
C32 N6 Cu2 114.7(3) . . ?
C1 N7 Cu1 142.5(4) . 3_566 ?
C1 N8 C7 118.5(4) . . ?
C1 N8 Cu1 121.6(3) . . ?
C7 N8 Cu1 111.3(3) . . ?
O10 Cl1 O9 110.6(3) . . ?
O10 Cl1 O8 110.1(2) . . ?
O9 Cl1 O8 109.0(2) . . ?
O10 Cl1 O7 109.2(2) . . ?
O9 Cl1 O7 110.1(2) . . ?
O8 Cl1 O7 107.9(2) . . ?
C18 O1 Cu2 115.7(3) . . ?
C18 O1 Cu1 112.7(3) . . ?
Cu2 O1 Cu1 114.85(15) . . ?
C7 O2 Cu3 116.8(3) . . ?
C7 O2 Cu2 127.3(3) . . ?
Cu3 O2 Cu2 94.96(14) . . ?
C30 O3 Cu3 110.4(3) . . ?
C30 O3 Cu2 112.6(3) . . ?
Cu3 O3 Cu2 101.14(15) . . ?
C18 O4 C19 113.7(4) . . ?
C30 O5 C31 114.9(4) . . ?
Cu3 O6 H6A 126.4 . . ?
Cu3 O6 H6B 125.7 . . ?
H6A O6 H6B 107.7 . . ?
O13 Cl2 O12 110.2(5) . . ?
O13 Cl2 O11 107.9(6) . . ?
O12 Cl2 O11 109.2(6) . . ?
O13 Cl2 O14 109.6(6) . . ?
O12 Cl2 O14 110.7(6) . . ?
O11 Cl2 O14 109.2(6) . . ?
O14' Cl2' O13' 112.9(9) . . ?
O14' Cl2' O12' 108.8(9) . . ?
O13' Cl2' O12' 107.5(9) . . ?
O14' Cl2' O11' 109.9(8) . . ?
O13' Cl2' O11' 110.5(8) . . ?
O12' Cl2' O11' 106.9(10) . . ?

loop_
_geom_bond_atom_site_label_1
_geom_bond_atom_site_label_2
_geom_bond_distance
_geom_bond_site_symmetry_2
_geom_bond_publ_flag
Cu1 N8 1.944(4) . ?
Cu1 N3 1.955(4) . ?
Cu1 N7 2.021(4) 3_566 ?
Cu1 N1 2.022(4) . ?
Cu1 O1 2.143(3) . ?
Cu2 O1 1.930(3) . ?
Cu2 O3 1.976(3) . ?
Cu2 N4 1.984(4) . ?
Cu2 N6 1.998(4) . ?
Cu2 O2 2.247(3) . ?
Cu2 Cu3 3.0485(8) . ?
Cu3 O2 1.876(3) . ?
Cu3 O3 1.970(3) . ?
Cu3 N5 1.972(4) . ?
Cu3 N2 2.029(4) . ?
Cu3 O6 2.292(3) . ?
C1 N7 1.122(6) . ?
C1 N8 1.343(6) . ?
C2 N1 1.338(6) . ?
C2 C3 1.371(7) . ?
C2 H2 0.9300 . ?
C3 C4 1.348(7) . ?
C3 H3 0.9300 . ?
C4 C5 1.390(6) . ?
C4 H4 0.9300 . ?
C5 C6 1.355(6) . ?
C5 H5 0.9300 . ?
C6 N1 1.332(6) . ?
C6 C7 1.526(6) . ?
C7 O2 1.345(6) . ?
C7 N8 1.492(6) . ?
C7 C8 1.551(7) . ?
C8 N2 1.321(6) . ?
C8 C9 1.349(7) . ?
C9 C10 1.319(7) . ?
C9 H9 0.9300 . ?
C10 C11 1.325(7) . ?
C10 H10 0.9300 . ?
C11 C12 1.415(7) . ?
C11 H11 0.9300 . ?
C12 N2 1.352(6) . ?
C12 H12 0.9300 . ?
C13 C14 1.361(7) . ?
C13 N3 1.363(6) . ?
C13 H13 0.9300 . ?
C14 C15 1.348(8) . ?
C14 H14 0.9300 . ?
C15 C16 1.375(7) . ?
C15 H15 0.9300 . ?
C16 C17 1.334(6) . ?
C16 H16 0.9300 . ?
C17 N3 1.370(6) . ?
C17 C18 1.520(6) . ?
C18 O1 1.363(6) . ?
C18 O4 1.436(6) . ?
C18 C20 1.560(7) . ?
C19 O4 1.446(6) . ?
C19 H19A 0.9600 . ?
C19 H19B 0.9600 . ?
C19 H19C 0.9600 . ?
C20 N4 1.303(6) . ?
C20 C21 1.357(7) . ?
C21 C22 1.379(7) . ?
C21 H21 0.9300 . ?
C22 C23 1.353(7) . ?
C22 H22 0.9300 . ?
C23 C24 1.388(7) . ?
C23 H23 0.9300 . ?
C24 N4 1.339(6) . ?
C24 H24 0.9300 . ?
C25 N5 1.347(6) . ?
C25 C26 1.367(7) . ?
C25 H25 0.9300 . ?
C26 C27 1.347(7) . ?
C26 H26 0.9300 . ?
C27 C28 1.366(7) . ?
C27 H27 0.9300 . ?
C28 C29 1.375(6) . ?
C28 H28 0.9300 . ?
C29 N5 1.337(6) . ?
C29 C30 1.555(7) . ?
C30 O3 1.387(6) . ?
C30 O5 1.388(6) . ?
C30 C32 1.515(7) . ?
C31 O5 1.460(6) . ?
C31 H31A 0.9600 . ?
C31 H31B 0.9600 . ?
C31 H31C 0.9600 . ?
C32 N6 1.341(6) . ?
C32 C33 1.366(6) . ?
C33 C34 1.392(7) . ?
C33 H33 0.9300 . ?
C34 C35 1.358(7) . ?
C34 H34 0.9300 . ?
C35 C36 1.374(7) . ?
C35 H35 0.9300 . ?
C36 N6 1.307(6) . ?
C36 H36 0.9300 . ?
N7 Cu1 2.021(4) 3_566 ?
Cl1 O10 1.378(4) . ?
Cl1 O9 1.386(4) . ?
Cl1 O8 1.389(4) . ?
Cl1 O7 1.395(4) . ?
O6 H6A 0.8499 . ?
O6 H6B 0.8499 . ?
Cl2 O13 1.418(8) . ?
Cl2 O12 1.423(12) . ?
Cl2 O11 1.424(11) . ?
Cl2 O14 1.427(7) . ?
Cl2' O14' 1.390(14) . ?
Cl2' O13' 1.414(12) . ?
Cl2' O12' 1.430(17) . ?
Cl2' O11' 1.457(17) . ?

loop_
_geom_torsion_atom_site_label_1
_geom_torsion_atom_site_label_2
_geom_torsion_atom_site_label_3
_geom_torsion_atom_site_label_4
_geom_torsion
_geom_torsion_site_symmetry_1
_geom_torsion_site_symmetry_2
_geom_torsion_site_symmetry_3
_geom_torsion_site_symmetry_4
_geom_torsion_publ_flag
O1 Cu2 Cu3 O2 -28.9(2) . . . . ?
O3 Cu2 Cu3 O2 151.5(2) . . . . ?
N4 Cu2 Cu3 O2 74.3(2) . . . . ?
N6 Cu2 Cu3 O2 -128.3(2) . . . . ?
O1 Cu2 Cu3 O3 179.6(2) . . . . ?
N4 Cu2 Cu3 O3 -77.2(2) . . . . ?
N6 Cu2 Cu3 O3 80.3(2) . . . . ?
O2 Cu2 Cu3 O3 -151.5(2) . . . . ?
O1 Cu2 Cu3 N5 147.48(19) . . . . ?
O3 Cu2 Cu3 N5 -32.2(2) . . . . ?
N4 Cu2 Cu3 N5 -109.32(18) . . . . ?
N6 Cu2 Cu3 N5 48.10(18) . . . . ?
O2 Cu2 Cu3 N5 176.4(2) . . . . ?
O1 Cu2 Cu3 N2 14.3(2) . . . . ?
O3 Cu2 Cu3 N2 -165.4(2) . . . . ?
N4 Cu2 Cu3 N2 117.47(19) . . . . ?
N6 Cu2 Cu3 N2 -85.12(18) . . . . ?
O2 Cu2 Cu3 N2 43.2(2) . . . . ?
O1 Cu2 Cu3 O6 -107.17(17) . . . . ?
O3 Cu2 Cu3 O6 73.20(19) . . . . ?
N4 Cu2 Cu3 O6 -3.97(17) . . . . ?
N6 Cu2 Cu3 O6 153.45(16) . . . . ?
O2 Cu2 Cu3 O6 -78.27(18) . . . . ?
N1 C2 C3 C4 1.8(10) . . . . ?
C2 C3 C4 C5 0.1(9) . . . . ?
C3 C4 C5 C6 -2.2(8) . . . . ?
C4 C5 C6 N1 2.7(7) . . . . ?
C4 C5 C6 C7 169.2(5) . . . . ?
N1 C6 C7 O2 89.3(5) . . . . ?
C5 C6 C7 O2 -78.3(5) . . . . ?
N1 C6 C7 N8 -31.5(5) . . . . ?
C5 C6 C7 N8 160.9(4) . . . . ?
N1 C6 C7 C8 -144.8(4) . . . . ?
C5 C6 C7 C8 47.7(6) . . . . ?
O2 C7 C8 N2 -10.2(5) . . . . ?
N8 C7 C8 N2 114.0(4) . . . . ?
C6 C7 C8 N2 -133.3(4) . . . . ?
O2 C7 C8 C9 173.9(4) . . . . ?
N8 C7 C8 C9 -61.9(5) . . . . ?
C6 C7 C8 C9 50.8(6) . . . . ?
N2 C8 C9 C10 -0.5(7) . . . . ?
C7 C8 C9 C10 175.1(4) . . . . ?
C8 C9 C10 C11 -4.6(7) . . . . ?
C9 C10 C11 C12 6.8(8) . . . . ?
C10 C11 C12 N2 -4.2(7) . . . . ?
N3 C13 C14 C15 -0.9(8) . . . . ?
C13 C14 C15 C16 0.8(8) . . . . ?
C14 C15 C16 C17 -1.6(7) . . . . ?
C15 C16 C17 N3 2.4(7) . . . . ?
C15 C16 C17 C18 177.3(4) . . . . ?
C16 C17 C18 O1 -162.1(4) . . . . ?
N3 C17 C18 O1 13.0(5) . . . . ?
C16 C17 C18 O4 -36.4(6) . . . . ?
N3 C17 C18 O4 138.8(4) . . . . ?
C16 C17 C18 C20 75.2(6) . . . . ?
N3 C17 C18 C20 -109.6(5) . . . . ?
O1 C18 C20 N4 18.5(5) . . . . ?
O4 C18 C20 N4 -101.0(4) . . . . ?
C17 C18 C20 N4 143.4(4) . . . . ?
O1 C18 C20 C21 -168.7(5) . . . . ?
O4 C18 C20 C21 71.8(6) . . . . ?
C17 C18 C20 C21 -43.8(7) . . . . ?
N4 C20 C21 C22 0.0(8) . . . . ?
C18 C20 C21 C22 -172.2(5) . . . . ?
C20 C21 C22 C23 -1.0(9) . . . . ?
C21 C22 C23 C24 -0.1(9) . . . . ?
C22 C23 C24 N4 2.2(9) . . . . ?
N5 C25 C26 C27 0.2(8) . . . . ?
C25 C26 C27 C28 -0.4(7) . . . . ?
C26 C27 C28 C29 0.6(7) . . . . ?
C27 C28 C29 N5 -0.5(7) . . . . ?
C27 C28 C29 C30 177.8(5) . . . . ?
N5 C29 C30 O3 26.7(6) . . . . ?
C28 C29 C30 O3 -151.7(5) . . . . ?
N5 C29 C30 O5 148.5(4) . . . . ?
C28 C29 C30 O5 -30.0(7) . . . . ?
N5 C29 C30 C32 -96.1(5) . . . . ?
C28 C29 C30 C32 85.4(6) . . . . ?
O3 C30 C32 N6 16.8(6) . . . . ?
O5 C30 C32 N6 -104.6(4) . . . . ?
C29 C30 C32 N6 137.0(4) . . . . ?
O3 C30 C32 C33 -163.8(4) . . . . ?
O5 C30 C32 C33 74.8(5) . . . . ?
C29 C30 C32 C33 -43.6(6) . . . . ?
N6 C32 C33 C34 4.9(7) . . . . ?
C30 C32 C33 C34 -174.4(4) . . . . ?
C32 C33 C34 C35 -1.2(7) . . . . ?
C33 C34 C35 C36 -3.1(8) . . . . ?
C34 C35 C36 N6 4.0(8) . . . . ?
C5 C6 N1 C2 -0.8(7) . . . . ?
C7 C6 N1 C2 -168.3(5) . . . . ?
C5 C6 N1 Cu1 174.6(4) . . . . ?
C7 C6 N1 Cu1 7.1(5) . . . . ?
C3 C2 N1 C6 -1.5(9) . . . . ?
C3 C2 N1 Cu1 -176.1(5) . . . . ?
N8 Cu1 N1 C6 14.4(4) . . . . ?
N3 Cu1 N1 C6 -161.9(4) . . . . ?
N7 Cu1 N1 C6 88.8(5) 3_566 . . . ?
O1 Cu1 N1 C6 -81.2(4) . . . . ?
N8 Cu1 N1 C2 -170.8(5) . . . . ?
N3 Cu1 N1 C2 12.8(5) . . . . ?
N7 Cu1 N1 C2 -96.5(6) 3_566 . . . ?
O1 Cu1 N1 C2 93.5(5) . . . . ?
C9 C8 N2 C12 3.2(6) . . . . ?
C7 C8 N2 C12 -173.0(4) . . . . ?
C9 C8 N2 Cu3 -179.2(3) . . . . ?
C7 C8 N2 Cu3 4.7(4) . . . . ?
C11 C12 N2 C8 -0.9(7) . . . . ?
C11 C12 N2 Cu3 -178.1(4) . . . . ?
O2 Cu3 N2 C8 0.8(3) . . . . ?
O3 Cu3 N2 C8 -54.1(5) . . . . ?
N5 Cu3 N2 C8 -166.4(3) . . . . ?
O6 Cu3 N2 C8 99.6(3) . . . . ?
Cu2 Cu3 N2 C8 -29.6(3) . . . . ?
O2 Cu3 N2 C12 178.2(4) . . . . ?
O3 Cu3 N2 C12 123.3(4) . . . . ?
N5 Cu3 N2 C12 11.0(4) . . . . ?
O6 Cu3 N2 C12 -83.0(4) . . . . ?
Cu2 Cu3 N2 C12 147.8(4) . . . . ?
C14 C13 N3 C17 1.5(7) . . . . ?
C14 C13 N3 Cu1 -175.0(4) . . . . ?
C16 C17 N3 C13 -2.3(6) . . . . ?
C18 C17 N3 C13 -177.7(4) . . . . ?
C16 C17 N3 Cu1 174.5(3) . . . . ?
C18 C17 N3 Cu1 -0.9(5) . . . . ?
N8 Cu1 N3 C13 -112.8(15) . . . . ?
N7 Cu1 N3 C13 75.8(4) 3_566 . . . ?
N1 Cu1 N3 C13 -79.1(4) . . . . ?
O1 Cu1 N3 C13 169.8(4) . . . . ?
N8 Cu1 N3 C17 70.6(16) . . . . ?
N7 Cu1 N3 C17 -100.7(3) 3_566 . . . ?
N1 Cu1 N3 C17 104.4(3) . . . . ?
O1 Cu1 N3 C17 -6.8(3) . . . . ?
C21 C20 N4 C24 2.1(8) . . . . ?
C18 C20 N4 C24 175.1(4) . . . . ?
C21 C20 N4 Cu2 -175.0(4) . . . . ?
C18 C20 N4 Cu2 -2.0(5) . . . . ?
C23 C24 N4 C20 -3.2(8) . . . . ?
C23 C24 N4 Cu2 173.6(4) . . . . ?
O1 Cu2 N4 C20 -10.0(3) . . . . ?
O3 Cu2 N4 C20 174.0(3) . . . . ?
N6 Cu2 N4 C20 82.6(5) . . . . ?
O2 Cu2 N4 C20 -110.1(4) . . . . ?
Cu3 Cu2 N4 C20 -146.9(3) . . . . ?
O1 Cu2 N4 C24 173.1(4) . . . . ?
O3 Cu2 N4 C24 -2.9(4) . . . . ?
N6 Cu2 N4 C24 -94.4(5) . . . . ?
O2 Cu2 N4 C24 72.9(4) . . . . ?
Cu3 Cu2 N4 C24 36.1(4) . . . . ?
C28 C29 N5 C25 0.3(7) . . . . ?
C30 C29 N5 C25 -178.2(5) . . . . ?
C28 C29 N5 Cu3 176.9(4) . . . . ?
C30 C29 N5 Cu3 -1.7(5) . . . . ?
C26 C25 N5 C29 -0.1(8) . . . . ?
C26 C25 N5 Cu3 -176.1(4) . . . . ?
O2 Cu3 N5 C29 13.5(8) . . . . ?
O3 Cu3 N5 C29 -15.8(3) . . . . ?
N2 Cu3 N5 C29 143.0(3) . . . . ?
O6 Cu3 N5 C29 -116.2(3) . . . . ?
Cu2 Cu3 N5 C29 4.2(4) . . . . ?
O2 Cu3 N5 C25 -170.3(5) . . . . ?
O3 Cu3 N5 C25 160.4(5) . . . . ?
N2 Cu3 N5 C25 -40.8(5) . . . . ?
O6 Cu3 N5 C25 60.0(5) . . . . ?
Cu2 Cu3 N5 C25 -179.7(4) . . . . ?
C35 C36 N6 C32 -0.4(8) . . . . ?
C35 C36 N6 Cu2 172.4(4) . . . . ?
C33 C32 N6 C36 -4.2(7) . . . . ?
C30 C32 N6 C36 175.2(4) . . . . ?
C33 C32 N6 Cu2 -177.9(4) . . . . ?
C30 C32 N6 Cu2 1.5(5) . . . . ?
O1 Cu2 N6 C36 -1.5(4) . . . . ?
O3 Cu2 N6 C36 174.0(4) . . . . ?
N4 Cu2 N6 C36 -89.2(5) . . . . ?
O2 Cu2 N6 C36 104.1(4) . . . . ?
Cu3 Cu2 N6 C36 134.8(4) . . . . ?
O1 Cu2 N6 C32 171.7(3) . . . . ?
O3 Cu2 N6 C32 -12.9(3) . . . . ?
N4 Cu2 N6 C32 84.0(5) . . . . ?
O2 Cu2 N6 C32 -82.8(3) . . . . ?
Cu3 Cu2 N6 C32 -52.1(3) . . . . ?
N8 C1 N7 Cu1 36(7) . . . 3_566 ?
N7 C1 N8 C7 142(6) . . . . ?
N7 C1 N8 Cu1 -73(6) . . . . ?
O2 C7 N8 C1 74.8(6) . . . . ?
C6 C7 N8 C1 -168.5(4) . . . . ?
C8 C7 N8 C1 -48.9(5) . . . . ?
O2 C7 N8 Cu1 -73.6(4) . . . . ?
C6 C7 N8 Cu1 43.1(4) . . . . ?
C8 C7 N8 Cu1 162.7(3) . . . . ?
N3 Cu1 N8 C1 -145.9(13) . . . . ?
N7 Cu1 N8 C1 25.5(4) 3_566 . . . ?
N1 Cu1 N8 C1 179.9(4) . . . . ?
O1 Cu1 N8 C1 -69.6(4) . . . . ?
N3 Cu1 N8 C7 1.4(16) . . . . ?
N7 Cu1 N8 C7 172.7(3) 3_566 . . . ?
N1 Cu1 N8 C7 -32.9(3) . . . . ?
O1 Cu1 N8 C7 77.7(3) . . . . ?
O4 C18 O1 Cu2 84.5(4) . . . . ?
C17 C18 O1 Cu2 -152.8(3) . . . . ?
C20 C18 O1 Cu2 -27.2(4) . . . . ?
O4 C18 O1 Cu1 -140.6(3) . . . . ?
C17 C18 O1 Cu1 -17.9(4) . . . . ?
C20 C18 O1 Cu1 107.7(3) . . . . ?
O3 Cu2 O1 C18 141.1(17) . . . . ?
N4 Cu2 O1 C18 21.9(3) . . . . ?
N6 Cu2 O1 C18 -127.5(3) . . . . ?
O2 Cu2 O1 C18 120.5(3) . . . . ?
Cu3 Cu2 O1 C18 138.1(3) . . . . ?
O3 Cu2 O1 Cu1 7.2(19) . . . . ?
N4 Cu2 O1 Cu1 -112.04(19) . . . . ?
N6 Cu2 O1 Cu1 98.62(18) . . . . ?
O2 Cu2 O1 Cu1 -13.44(19) . . . . ?
Cu3 Cu2 O1 Cu1 4.2(2) . . . . ?
N8 Cu1 O1 C18 -159.5(3) . . . . ?
N3 Cu1 O1 C18 14.1(3) . . . . ?
N7 Cu1 O1 C18 107.4(3) 3_566 . . . ?
N1 Cu1 O1 C18 -77.1(3) . . . . ?
N8 Cu1 O1 Cu2 -24.2(2) . . . . ?
N3 Cu1 O1 Cu2 149.4(2) . . . . ?
N7 Cu1 O1 Cu2 -117.30(18) 3_566 . . . ?
N1 Cu1 O1 Cu2 58.2(2) . . . . ?
N8 C7 O2 Cu3 -107.9(4) . . . . ?
C6 C7 O2 Cu3 137.6(3) . . . . ?
C8 C7 O2 Cu3 11.2(5) . . . . ?
N8 C7 O2 Cu2 12.6(6) . . . . ?
C6 C7 O2 Cu2 -101.9(4) . . . . ?
C8 C7 O2 Cu2 131.7(3) . . . . ?
O3 Cu3 O2 C7 154.4(3) . . . . ?
N5 Cu3 O2 C7 125.1(5) . . . . ?
N2 Cu3 O2 C7 -7.1(3) . . . . ?
O6 Cu3 O2 C7 -106.2(3) . . . . ?
Cu2 Cu3 O2 C7 136.6(4) . . . . ?
O3 Cu3 O2 Cu2 17.81(14) . . . . ?
N5 Cu3 O2 Cu2 -11.4(6) . . . . ?
N2 Cu3 O2 Cu2 -143.61(16) . . . . ?
O6 Cu3 O2 Cu2 117.28(13) . . . . ?
O1 Cu2 O2 C7 30.6(4) . . . . ?
O3 Cu2 O2 C7 -147.8(4) . . . . ?
N4 Cu2 O2 C7 113.5(4) . . . . ?
N6 Cu2 O2 C7 -73.3(4) . . . . ?
Cu3 Cu2 O2 C7 -129.5(4) . . . . ?
O1 Cu2 O2 Cu3 160.03(14) . . . . ?
O3 Cu2 O2 Cu3 -18.34(14) . . . . ?
N4 Cu2 O2 Cu3 -117.07(17) . . . . ?
N6 Cu2 O2 Cu3 56.20(19) . . . . ?
O5 C30 O3 Cu3 -158.4(3) . . . . ?
C32 C30 O3 Cu3 85.1(4) . . . . ?
C29 C30 O3 Cu3 -38.6(4) . . . . ?
O5 C30 O3 Cu2 89.4(4) . . . . ?
C32 C30 O3 Cu2 -27.1(5) . . . . ?
C29 C30 O3 Cu2 -150.8(3) . . . . ?
O2 Cu3 O3 C30 -140.0(3) . . . . ?
N5 Cu3 O3 C30 31.9(3) . . . . ?
N2 Cu3 O3 C30 -85.2(5) . . . . ?
O6 Cu3 O3 C30 121.2(3) . . . . ?
Cu2 Cu3 O3 C30 -119.4(3) . . . . ?
O2 Cu3 O3 Cu2 -20.67(16) . . . . ?
N5 Cu3 O3 Cu2 151.24(18) . . . . ?
N2 Cu3 O3 Cu2 34.2(4) . . . . ?
O6 Cu3 O3 Cu2 -119.47(14) . . . . ?
O1 Cu2 O3 C30 114.5(17) . . . . ?
N4 Cu2 O3 C30 -127.0(3) . . . . ?
N6 Cu2 O3 C30 22.4(3) . . . . ?
O2 Cu2 O3 C30 135.5(3) . . . . ?
Cu3 Cu2 O3 C30 117.8(4) . . . . ?
O1 Cu2 O3 Cu3 -3.3(19) . . . . ?
N4 Cu2 O3 Cu3 115.23(17) . . . . ?
N6 Cu2 O3 Cu3 -95.43(18) . . . . ?
O2 Cu2 O3 Cu3 17.70(14) . . . . ?
O1 C18 O4 C19 58.8(5) . . . . ?
C17 C18 O4 C19 -66.2(5) . . . . ?
C20 C18 O4 C19 174.4(4) . . . . ?
O3 C30 O5 C31 47.3(5) . . . . ?
C32 C30 O5 C31 168.2(3) . . . . ?
C29 C30 O5 C31 -71.1(5) . . . . ?
